data_4028776
loop_
_publ_author_name
'Benedikt Neue'
'Atsushi Wakamiya'
'Roland Fr\"ohlich'
'Birgit Wibbeling'
'Shigehiro Yamaguchi'
'Ernst-Ulrich W\"urthwein'

_publ_section_title
;
 Modification and Unexpected Reactivity of 2-Borylbenzaldimines: Acylated
 and Silylated Derivatives as Well as Dimeric Compounds
;
_journal_name_full 'Journal of Organic Chemistry'
_journal_page_first 11747
_journal_page_last 11755
_journal_paper_doi 10.1021/jo401748d
_journal_volume 78
_journal_year 2013
_chemical_formula_sum 'C34 H38 B N O2'
_chemical_formula_weight 503.46
_chemical_name_systematic
; 
 ? 
;
_space_group_IT_number 2
_symmetry_cell_setting triclinic
_symmetry_space_group_name_Hall '-P 1'
_symmetry_space_group_name_H-M 'P -1'
_atom_sites_solution_hydrogens geom
_atom_sites_solution_primary direct
_atom_sites_solution_secondary difmap
_audit_creation_method SHELXL-97
_cell_angle_alpha 100.9640(10)
_cell_angle_beta 112.0530(10)
_cell_angle_gamma 92.0430(10)
_cell_formula_units_Z 2
_cell_length_a 11.0791(2)
_cell_length_b 11.4470(2)
_cell_length_c 12.2458(2)
_cell_measurement_reflns_used 3318
_cell_measurement_temperature 223(2)
_cell_measurement_theta_max 27.88
_cell_measurement_theta_min 4.08
_cell_volume 1403.33(4)
_computing_cell_refinement 'Collect (Nonius B.V., 1998)'
_computing_data_collection 'Collect (Nonius B.V., 1998)'
_computing_data_reduction 'Denzo-SMN (Otwinowski & Minor, 1997)'
_computing_molecular_graphics 'XP (BrukerAXS, 2000)'
_computing_publication_material 'SHELXL-97 (Sheldrick, 1997)'
_computing_structure_refinement 'SHELXL-97 (Sheldrick, 1997)'
_computing_structure_solution 'SHELXS-97 (Sheldrick, 1990)'
_diffrn_ambient_temperature 223(2)
_diffrn_measured_fraction_theta_full 0.971
_diffrn_measured_fraction_theta_max 0.971
_diffrn_measurement_device_type 'Nonius KappaCCD APEXII'
_diffrn_measurement_method '\w and \f scans'
_diffrn_radiation_monochromator 'Montel mirror'
_diffrn_radiation_source 'rotating anode Nonius FR591'
_diffrn_radiation_type MoK\a
_diffrn_radiation_wavelength 0.71073
_diffrn_reflns_av_R_equivalents 0.040
_diffrn_reflns_av_sigmaI/netI 0.0258
_diffrn_reflns_limit_h_max 13
_diffrn_reflns_limit_h_min 0
_diffrn_reflns_limit_k_max 14
_diffrn_reflns_limit_k_min -14
_diffrn_reflns_limit_l_max 13
_diffrn_reflns_limit_l_min -15
_diffrn_reflns_number 12582
_diffrn_reflns_theta_full 26.37
_diffrn_reflns_theta_max 26.37
_diffrn_reflns_theta_min 4.09
_exptl_absorpt_coefficient_mu 0.072
_exptl_absorpt_correction_T_max 0.9822
_exptl_absorpt_correction_T_min 0.9717
_exptl_absorpt_correction_type multi-scan
_exptl_absorpt_process_details 'Denzo (Otwinowski, Borek, Majewski & Minor, 2003)'
_exptl_crystal_colour 'light yellow'
_exptl_crystal_density_diffrn 1.191
_exptl_crystal_description block
_exptl_crystal_F_000 540
_exptl_crystal_size_max 0.40
_exptl_crystal_size_mid 0.25
_exptl_crystal_size_min 0.25
_refine_diff_density_max 0.457
_refine_diff_density_min -0.170
_refine_diff_density_rms 0.037
_refine_ls_extinction_method none
_refine_ls_goodness_of_fit_ref 1.040
_refine_ls_hydrogen_treatment constr
_refine_ls_matrix_type full
_refine_ls_number_parameters 351
_refine_ls_number_reflns 5586
_refine_ls_number_restraints 0
_refine_ls_restrained_S_all 1.040
_refine_ls_R_factor_all 0.0596
_refine_ls_R_factor_gt 0.0548
_refine_ls_shift/su_max 0.000
_refine_ls_shift/su_mean 0.000
_refine_ls_structure_factor_coef Fsqd
_refine_ls_weighting_details 'calc w=1/[\s^2^(Fo^2^)+(0.0614P)^2^+0.7040P] where P=(Fo^2^+2Fc^2^)/3'
_refine_ls_weighting_scheme calc
_refine_ls_wR_factor_gt 0.1384
_refine_ls_wR_factor_ref 0.1436
_reflns_number_gt 5107
_reflns_number_total 5586
_reflns_threshold_expression >2sigma(I)
_cod_data_source_file jo401748d_si_001_2.cif
_cod_data_source_block wue5625
_cod_database_code 4028776

loop_
_symmetry_equiv_pos_as_xyz
'x, y, z'
'-x, -y, -z'

loop_
_atom_site_label
_atom_site_type_symbol
_atom_site_fract_x
_atom_site_fract_y
_atom_site_fract_z
_atom_site_U_iso_or_equiv
_atom_site_adp_type
_atom_site_occupancy
_atom_site_symmetry_multiplicity
_atom_site_calc_flag
_atom_site_refinement_flags
B1 B 0.82311(16) 0.77205(15) 0.18289(15) 0.0287(3) Uani 1 1 d .
O1 O 0.44866(12) 0.77221(14) 0.28405(11) 0.0521(3) Uani 1 1 d .
O2 O 0.53131(15) 0.90175(14) 0.70033(12) 0.0593(4) Uani 1 1 d .
N1 N 0.72727(12) 0.79537(11) 0.25870(11) 0.0304(3) Uani 1 1 d .
C1 C 0.83113(15) 0.90761(13) 0.16166(13) 0.0321(3) Uani 1 1 d .
C2 C 0.75014(16) 0.97431(14) 0.20806(14) 0.0343(3) Uani 1 1 d .
C3 C 0.7286(2) 1.09161(15) 0.19702(17) 0.0457(4) Uani 1 1 d .
H3 H 0.6732 1.1329 0.2289 0.055 Uiso 1 1 calc R
C4 C 0.7912(2) 1.14495(16) 0.13788(19) 0.0543(5) Uani 1 1 d .
H4 H 0.7798 1.2243 0.1298 0.065 Uiso 1 1 calc R
C5 C 0.8709(2) 1.08182(17) 0.09028(19) 0.0544(5) Uani 1 1 d .
H5 H 0.9139 1.1196 0.0509 0.065 Uiso 1 1 calc R
C6 C 0.88898(19) 0.96412(15) 0.09922(16) 0.0431(4) Uani 1 1 d .
H6 H 0.9406 0.9223 0.0629 0.052 Uiso 1 1 calc R
C7 C 0.69821(15) 0.90338(14) 0.26985(14) 0.0343(3) Uani 1 1 d .
H7 H 0.6481 0.9334 0.3138 0.041 Uiso 1 1 calc R
C8 C 0.69556(17) 0.71058(14) 0.32444(15) 0.0379(4) Uani 1 1 d .
H8A H 0.7724 0.6689 0.3575 0.046 Uiso 1 1 calc R
H8B H 0.6243 0.6502 0.2662 0.046 Uiso 1 1 calc R
C21 C 0.65568(16) 0.76513(14) 0.42573(15) 0.0358(3) Uani 1 1 d .
C22 C 0.52757(16) 0.79305(15) 0.40287(14) 0.0377(4) Uani 1 1 d .
C23 C 0.48963(17) 0.83852(17) 0.49614(16) 0.0430(4) Uani 1 1 d .
H23 H 0.4036 0.8577 0.4795 0.052 Uiso 1 1 calc R
C24 C 0.57925(19) 0.85585(16) 0.61481(16) 0.0433(4) Uani 1 1 d .
C25 C 0.70588(19) 0.82882(17) 0.64023(16) 0.0454(4) Uani 1 1 d .
H25 H 0.7665 0.8407 0.7205 0.054 Uiso 1 1 calc R
C26 C 0.74214(17) 0.78364(15) 0.54467(16) 0.0408(4) Uani 1 1 d .
H26 H 0.8284 0.7651 0.5617 0.049 Uiso 1 1 calc R
C27 C 0.3136(2) 0.7845(3) 0.2526(2) 0.0661(6) Uani 1 1 d .
H27A H 0.2763 0.7303 0.2869 0.099 Uiso 1 1 calc R
H27B H 0.2685 0.7651 0.1654 0.099 Uiso 1 1 calc R
H27C H 0.3036 0.8663 0.2842 0.099 Uiso 1 1 calc R
C28 C 0.6206(3) 0.9223(2) 0.82409(18) 0.0684(6) Uani 1 1 d .
H28A H 0.6504 0.8471 0.8428 0.103 Uiso 1 1 calc R
H28B H 0.5766 0.9557 0.8759 0.103 Uiso 1 1 calc R
H28C H 0.6953 0.9781 0.8373 0.103 Uiso 1 1 calc R
C31 C 0.94757(14) 0.72301(13) 0.28039(13) 0.0303(3) Uani 1 1 d .
C32 C 1.05037(15) 0.80188(15) 0.37627(14) 0.0350(3) Uani 1 1 d .
C33 C 1.14417(16) 0.75822(17) 0.46676(14) 0.0417(4) Uani 1 1 d .
H33 H 1.2101 0.8130 0.5299 0.050 Uiso 1 1 calc R
C34 C 1.14426(17) 0.63797(18) 0.46761(15) 0.0448(4) Uani 1 1 d .
C35 C 1.04535(18) 0.55999(17) 0.37345(16) 0.0432(4) Uani 1 1 d .
H35 H 1.0435 0.4774 0.3714 0.052 Uiso 1 1 calc R
C36 C 0.94837(16) 0.59949(14) 0.28151(14) 0.0352(3) Uani 1 1 d .
C37 C 1.06734(19) 0.93541(16) 0.38719(17) 0.0502(5) Uani 1 1 d .
H37A H 1.1425 0.9717 0.4603 0.075 Uiso 1 1 calc R
H37B H 0.9892 0.9686 0.3907 0.075 Uiso 1 1 calc R
H37C H 1.0812 0.9518 0.3177 0.075 Uiso 1 1 calc R
C38 C 1.2471(2) 0.5947(2) 0.56811(19) 0.0651(6) Uani 1 1 d .
H38A H 1.3328 0.6345 0.5844 0.098 Uiso 1 1 calc R
H38B H 1.2463 0.5088 0.5442 0.098 Uiso 1 1 calc R
H38C H 1.2283 0.6130 0.6404 0.098 Uiso 1 1 calc R
C39 C 0.84545(19) 0.50315(14) 0.18648(16) 0.0429(4) Uani 1 1 d .
H39A H 0.8573 0.4938 0.1109 0.064 Uiso 1 1 calc R
H39B H 0.7588 0.5261 0.1751 0.064 Uiso 1 1 calc R
H39C H 0.8544 0.4279 0.2126 0.064 Uiso 1 1 calc R
C41 C 0.75664(14) 0.69095(13) 0.04365(13) 0.0296(3) Uani 1 1 d .
C42 C 0.84244(15) 0.65866(13) -0.01578(13) 0.0322(3) Uani 1 1 d .
C43 C 0.79369(17) 0.60150(15) -0.13769(14) 0.0384(4) Uani 1 1 d .
H43 H 0.8533 0.5815 -0.1743 0.046 Uiso 1 1 calc R
C44 C 0.66071(18) 0.57312(15) -0.20661(14) 0.0401(4) Uani 1 1 d .
C45 C 0.57680(17) 0.60416(15) -0.14922(15) 0.0399(4) Uani 1 1 d .
H45 H 0.4861 0.5849 -0.1937 0.048 Uiso 1 1 calc R
C46 C 0.62079(15) 0.66306(14) -0.02772(14) 0.0353(3) Uani 1 1 d .
C47 C 0.99054(15) 0.67987(15) 0.04743(14) 0.0370(4) Uani 1 1 d .
H47A H 1.0217 0.6147 0.0870 0.055 Uiso 1 1 calc R
H47B H 1.0159 0.7549 0.1072 0.055 Uiso 1 1 calc R
H47C H 1.0288 0.6836 -0.0114 0.055 Uiso 1 1 calc R
C48 C 0.6103(2) 0.51520(19) -0.33953(16) 0.0536(5) Uani 1 1 d .
H48A H 0.5270 0.4671 -0.3633 0.080 Uiso 1 1 calc R
H48B H 0.6731 0.4644 -0.3548 0.080 Uiso 1 1 calc R
H48C H 0.5986 0.5768 -0.3859 0.080 Uiso 1 1 calc R
C49 C 0.51452(17) 0.6959(2) 0.01788(18) 0.0539(5) Uani 1 1 d .
H49A H 0.4293 0.6676 -0.0465 0.081 Uiso 1 1 calc R
H49B H 0.5222 0.7823 0.0442 0.081 Uiso 1 1 calc R
H49C H 0.5239 0.6590 0.0852 0.081 Uiso 1 1 calc R

loop_
_atom_site_aniso_label
_atom_site_aniso_U_11
_atom_site_aniso_U_22
_atom_site_aniso_U_33
_atom_site_aniso_U_23
_atom_site_aniso_U_13
_atom_site_aniso_U_12
B1 0.0286(8) 0.0312(8) 0.0286(8) 0.0058(6) 0.0138(6) 0.0034(6)
O1 0.0366(6) 0.0796(10) 0.0380(7) 0.0110(6) 0.0135(5) 0.0045(6)
O2 0.0720(10) 0.0737(10) 0.0416(7) 0.0063(6) 0.0352(7) 0.0121(7)
N1 0.0324(6) 0.0318(6) 0.0290(6) 0.0061(5) 0.0143(5) 0.0028(5)
C1 0.0350(8) 0.0323(7) 0.0284(7) 0.0058(6) 0.0124(6) 0.0021(6)
C2 0.0401(8) 0.0317(7) 0.0307(7) 0.0056(6) 0.0141(6) 0.0047(6)
C3 0.0587(11) 0.0348(8) 0.0482(10) 0.0096(7) 0.0251(9) 0.0121(8)
C4 0.0782(14) 0.0322(9) 0.0626(12) 0.0174(8) 0.0351(11) 0.0104(9)
C5 0.0763(14) 0.0422(10) 0.0601(12) 0.0201(9) 0.0395(11) 0.0037(9)
C6 0.0560(10) 0.0386(9) 0.0464(9) 0.0130(7) 0.0310(8) 0.0071(7)
C7 0.0371(8) 0.0349(8) 0.0337(8) 0.0061(6) 0.0173(6) 0.0069(6)
C8 0.0466(9) 0.0343(8) 0.0428(9) 0.0115(7) 0.0270(7) 0.0042(7)
C21 0.0400(8) 0.0353(8) 0.0395(8) 0.0110(6) 0.0224(7) 0.0023(6)
C22 0.0376(8) 0.0428(9) 0.0339(8) 0.0083(7) 0.0155(7) -0.0001(7)
C23 0.0390(9) 0.0524(10) 0.0439(9) 0.0108(8) 0.0229(8) 0.0060(7)
C24 0.0549(10) 0.0436(9) 0.0384(9) 0.0077(7) 0.0269(8) 0.0019(8)
C25 0.0516(10) 0.0496(10) 0.0351(8) 0.0120(7) 0.0160(8) 0.0026(8)
C26 0.0394(9) 0.0437(9) 0.0433(9) 0.0154(7) 0.0178(7) 0.0062(7)
C27 0.0382(10) 0.1027(18) 0.0556(12) 0.0257(12) 0.0122(9) 0.0095(11)
C28 0.0956(18) 0.0752(15) 0.0395(11) 0.0057(10) 0.0355(11) 0.0068(13)
C31 0.0312(7) 0.0358(8) 0.0269(7) 0.0067(6) 0.0145(6) 0.0043(6)
C32 0.0323(8) 0.0453(9) 0.0286(7) 0.0071(6) 0.0140(6) 0.0023(6)
C33 0.0329(8) 0.0620(11) 0.0286(8) 0.0095(7) 0.0107(6) 0.0031(7)
C34 0.0397(9) 0.0674(12) 0.0346(8) 0.0212(8) 0.0169(7) 0.0164(8)
C35 0.0515(10) 0.0469(9) 0.0424(9) 0.0207(8) 0.0243(8) 0.0186(8)
C36 0.0391(8) 0.0375(8) 0.0339(8) 0.0105(6) 0.0183(7) 0.0078(6)
C37 0.0475(10) 0.0450(10) 0.0420(9) 0.0011(8) 0.0047(8) -0.0072(8)
C38 0.0606(13) 0.0984(18) 0.0459(11) 0.0362(11) 0.0195(10) 0.0323(12)
C39 0.0574(11) 0.0304(8) 0.0423(9) 0.0090(7) 0.0204(8) 0.0047(7)
C41 0.0319(7) 0.0295(7) 0.0279(7) 0.0070(6) 0.0115(6) 0.0051(6)
C42 0.0359(8) 0.0325(7) 0.0297(7) 0.0080(6) 0.0136(6) 0.0060(6)
C43 0.0468(9) 0.0403(8) 0.0311(8) 0.0067(6) 0.0186(7) 0.0099(7)
C44 0.0488(10) 0.0383(8) 0.0285(8) 0.0062(6) 0.0104(7) 0.0052(7)
C45 0.0355(8) 0.0434(9) 0.0325(8) 0.0069(7) 0.0050(6) 0.0028(7)
C46 0.0334(8) 0.0377(8) 0.0326(8) 0.0077(6) 0.0103(6) 0.0054(6)
C47 0.0358(8) 0.0451(9) 0.0346(8) 0.0091(7) 0.0184(7) 0.0075(7)
C48 0.0648(12) 0.0559(11) 0.0306(9) 0.0013(8) 0.0120(8) 0.0052(9)
C49 0.0298(8) 0.0780(14) 0.0453(10) 0.0012(9) 0.0111(8) 0.0067(8)

loop_
_atom_type_symbol
_atom_type_description
_atom_type_scat_dispersion_real
_atom_type_scat_dispersion_imag
_atom_type_scat_source
C C 0.0033 0.0016 'International Tables Vol C Tables 4.2.6.8 and 6.1.1.4'
H H 0.0000 0.0000 'International Tables Vol C Tables 4.2.6.8 and 6.1.1.4'
B B 0.0013 0.0007 'International Tables Vol C Tables 4.2.6.8 and 6.1.1.4'
N N 0.0061 0.0033 'International Tables Vol C Tables 4.2.6.8 and 6.1.1.4'
O O 0.0106 0.0060 'International Tables Vol C Tables 4.2.6.8 and 6.1.1.4'

loop_
_geom_angle_atom_site_label_1
_geom_angle_atom_site_label_2
_geom_angle_atom_site_label_3
_geom_angle
C1 B1 C31 121.97(12)
C1 B1 C41 102.42(11)
C31 B1 C41 117.57(12)
C1 B1 N1 95.53(11)
C31 B1 N1 100.72(11)
C41 B1 N1 117.32(12)
C22 O1 C27 118.06(15)
C24 O2 C28 116.80(17)
C7 N1 C8 122.45(13)
C7 N1 B1 111.88(12)
C8 N1 B1 124.92(12)
C6 C1 C2 116.23(14)
C6 C1 B1 133.79(14)
C2 C1 B1 109.63(13)
C3 C2 C1 123.81(15)
C3 C2 C7 126.88(15)
C1 C2 C7 109.29(13)
C4 C3 C2 117.80(17)
C4 C3 H3 121.1
C2 C3 H3 121.1
C3 C4 C5 120.01(16)
C3 C4 H4 120.0
C5 C4 H4 120.0
C4 C5 C6 121.65(17)
C4 C5 H5 119.2
C6 C5 H5 119.2
C5 C6 C1 120.42(16)
C5 C6 H6 119.8
C1 C6 H6 119.8
N1 C7 C2 113.33(14)
N1 C7 H7 123.3
C2 C7 H7 123.3
N1 C8 C21 115.81(13)
N1 C8 H8A 108.3
C21 C8 H8A 108.3
N1 C8 H8B 108.3
C21 C8 H8B 108.3
H8A C8 H8B 107.4
C26 C21 C22 117.74(15)
C26 C21 C8 121.06(15)
C22 C21 C8 121.11(15)
O1 C22 C23 124.73(16)
O1 C22 C21 114.20(14)
C23 C22 C21 121.06(16)
C22 C23 C24 119.62(16)
C22 C23 H23 120.2
C24 C23 H23 120.2
O2 C24 C25 124.55(17)
O2 C24 C23 114.77(16)
C25 C24 C23 120.68(16)
C24 C25 C26 118.69(16)
C24 C25 H25 120.7
C26 C25 H25 120.7
C21 C26 C25 122.20(16)
C21 C26 H26 118.9
C25 C26 H26 118.9
O1 C27 H27A 109.5
O1 C27 H27B 109.5
H27A C27 H27B 109.5
O1 C27 H27C 109.5
H27A C27 H27C 109.5
H27B C27 H27C 109.5
O2 C28 H28A 109.5
O2 C28 H28B 109.5
H28A C28 H28B 109.5
O2 C28 H28C 109.5
H28A C28 H28C 109.5
H28B C28 H28C 109.5
C36 C31 C32 116.29(14)
C36 C31 B1 121.02(13)
C32 C31 B1 122.22(13)
C33 C32 C31 120.74(16)
C33 C32 C37 115.79(15)
C31 C32 C37 123.47(14)
C34 C33 C32 122.72(16)
C34 C33 H33 118.6
C32 C33 H33 118.6
C33 C34 C35 117.00(15)
C33 C34 C38 120.94(19)
C35 C34 C38 122.05(19)
C34 C35 C36 122.40(16)
C34 C35 H35 118.8
C36 C35 H35 118.8
C35 C36 C31 120.84(15)
C35 C36 C39 115.95(15)
C31 C36 C39 123.20(14)
C32 C37 H37A 109.5
C32 C37 H37B 109.5
H37A C37 H37B 109.5
C32 C37 H37C 109.5
H37A C37 H37C 109.5
H37B C37 H37C 109.5
C34 C38 H38A 109.5
C34 C38 H38B 109.5
H38A C38 H38B 109.5
C34 C38 H38C 109.5
H38A C38 H38C 109.5
H38B C38 H38C 109.5
C36 C39 H39A 109.5
C36 C39 H39B 109.5
H39A C39 H39B 109.5
C36 C39 H39C 109.5
H39A C39 H39C 109.5
H39B C39 H39C 109.5
C46 C41 C42 116.34(13)
C46 C41 B1 126.07(13)
C42 C41 B1 117.08(13)
C43 C42 C41 121.02(14)
C43 C42 C47 115.66(14)
C41 C42 C47 123.30(13)
C44 C43 C42 122.35(15)
C44 C43 H43 118.8
C42 C43 H43 118.8
C45 C44 C43 116.88(15)
C45 C44 C48 121.79(16)
C43 C44 C48 121.28(17)
C44 C45 C46 122.91(15)
C44 C45 H45 118.5
C46 C45 H45 118.5
C45 C46 C41 120.49(15)
C45 C46 C49 115.49(15)
C41 C46 C49 124.00(14)
C42 C47 H47A 109.5
C42 C47 H47B 109.5
H47A C47 H47B 109.5
C42 C47 H47C 109.5
H47A C47 H47C 109.5
H47B C47 H47C 109.5
C44 C48 H48A 109.5
C44 C48 H48B 109.5
H48A C48 H48B 109.5
C44 C48 H48C 109.5
H48A C48 H48C 109.5
H48B C48 H48C 109.5
C46 C49 H49A 109.5
C46 C49 H49B 109.5
H49A C49 H49B 109.5
C46 C49 H49C 109.5
H49A C49 H49C 109.5
H49B C49 H49C 109.5

loop_
_geom_bond_atom_site_label_1
_geom_bond_atom_site_label_2
_geom_bond_distance
B1 C1 1.626(2)
B1 C31 1.648(2)
B1 C41 1.649(2)
B1 N1 1.6512(19)
O1 C22 1.355(2)
O1 C27 1.418(2)
O2 C24 1.372(2)
O2 C28 1.433(3)
N1 C7 1.284(2)
N1 C8 1.4829(19)
C1 C6 1.393(2)
C1 C2 1.406(2)
C2 C3 1.395(2)
C2 C7 1.446(2)
C3 C4 1.376(3)
C3 H3 0.9400
C4 C5 1.383(3)
C4 H4 0.9400
C5 C6 1.388(2)
C5 H5 0.9400
C6 H6 0.9400
C7 H7 0.9400
C8 C21 1.503(2)
C8 H8A 0.9800
C8 H8B 0.9800
C21 C26 1.380(2)
C21 C22 1.401(2)
C22 C23 1.379(2)
C23 C24 1.389(3)
C23 H23 0.9400
C24 C25 1.379(3)
C25 C26 1.391(2)
C25 H25 0.9400
C26 H26 0.9400
C27 H27A 0.9700
C27 H27B 0.9700
C27 H27C 0.9700
C28 H28A 0.9700
C28 H28B 0.9700
C28 H28C 0.9700
C31 C36 1.417(2)
C31 C32 1.418(2)
C32 C33 1.393(2)
C32 C37 1.507(2)
C33 C34 1.379(3)
C33 H33 0.9400
C34 C35 1.385(3)
C34 C38 1.509(2)
C35 C36 1.395(2)
C35 H35 0.9400
C36 C39 1.515(2)
C37 H37A 0.9700
C37 H37B 0.9700
C37 H37C 0.9700
C38 H38A 0.9700
C38 H38B 0.9700
C38 H38C 0.9700
C39 H39A 0.9700
C39 H39B 0.9700
C39 H39C 0.9700
C41 C46 1.415(2)
C41 C42 1.419(2)
C42 C43 1.395(2)
C42 C47 1.515(2)
C43 C44 1.384(2)
C43 H43 0.9400
C44 C45 1.380(2)
C44 C48 1.510(2)
C45 C46 1.399(2)
C45 H45 0.9400
C46 C49 1.512(2)
C47 H47A 0.9700
C47 H47B 0.9700
C47 H47C 0.9700
C48 H48A 0.9700
C48 H48B 0.9700
C48 H48C 0.9700
C49 H49A 0.9700
C49 H49B 0.9700
C49 H49C 0.9700

loop_
_geom_torsion_atom_site_label_1
_geom_torsion_atom_site_label_2
_geom_torsion_atom_site_label_3
_geom_torsion_atom_site_label_4
_geom_torsion
C1 B1 N1 C7 0.30(15)
C31 B1 N1 C7 124.34(13)
C41 B1 N1 C7 -106.75(15)
C1 B1 N1 C8 -169.95(13)
C31 B1 N1 C8 -45.92(17)
C41 B1 N1 C8 82.99(17)
C31 B1 C1 C6 77.3(2)
C41 B1 C1 C6 -56.9(2)
N1 B1 C1 C6 -176.43(18)
C31 B1 C1 C2 -110.07(15)
C41 B1 C1 C2 115.81(13)
N1 B1 C1 C2 -3.77(14)
C6 C1 C2 C3 -1.5(2)
B1 C1 C2 C3 -175.65(15)
C6 C1 C2 C7 -179.99(14)
B1 C1 C2 C7 5.91(17)
C1 C2 C3 C4 -0.4(3)
C7 C2 C3 C4 177.72(18)
C2 C3 C4 C5 0.9(3)
C3 C4 C5 C6 0.7(3)
C4 C5 C6 C1 -2.8(3)
C2 C1 C6 C5 3.1(3)
B1 C1 C6 C5 175.41(17)
C8 N1 C7 C2 173.78(14)
B1 N1 C7 C2 3.25(18)
C3 C2 C7 N1 175.66(16)
C1 C2 C7 N1 -5.97(19)
C7 N1 C8 C21 -13.5(2)
B1 N1 C8 C21 155.82(14)
N1 C8 C21 C26 -102.65(18)
N1 C8 C21 C22 80.72(19)
C27 O1 C22 C23 -7.7(3)
C27 O1 C22 C21 172.75(18)
C26 C21 C22 O1 -179.88(15)
C8 C21 C22 O1 -3.1(2)
C26 C21 C22 C23 0.6(2)
C8 C21 C22 C23 177.32(15)
O1 C22 C23 C24 179.83(16)
C21 C22 C23 C24 -0.7(3)
C28 O2 C24 C25 0.0(3)
C28 O2 C24 C23 -179.37(18)
C22 C23 C24 O2 179.83(16)
C22 C23 C24 C25 0.4(3)
O2 C24 C25 C26 -179.44(16)
C23 C24 C25 C26 -0.1(3)
C22 C21 C26 C25 -0.2(2)
C8 C21 C26 C25 -176.98(15)
C24 C25 C26 C21 0.0(3)
C1 B1 C31 C36 -167.87(13)
C41 B1 C31 C36 -40.14(19)
N1 B1 C31 C36 88.61(15)
C1 B1 C31 C32 20.3(2)
C41 B1 C31 C32 148.02(14)
N1 B1 C31 C32 -83.24(15)
C36 C31 C32 C33 -1.3(2)
B1 C31 C32 C33 170.94(14)
C36 C31 C32 C37 177.94(15)
B1 C31 C32 C37 -9.8(2)
C31 C32 C33 C34 1.1(2)
C37 C32 C33 C34 -178.12(16)
C32 C33 C34 C35 -0.2(3)
C32 C33 C34 C38 -179.43(16)
C33 C34 C35 C36 -0.5(3)
C38 C34 C35 C36 178.67(17)
C34 C35 C36 C31 0.4(3)
C34 C35 C36 C39 -178.75(16)
C32 C31 C36 C35 0.6(2)
B1 C31 C36 C35 -171.76(14)
C32 C31 C36 C39 179.59(14)
B1 C31 C36 C39 7.3(2)
C1 B1 C41 C46 -86.90(17)
C31 B1 C41 C46 136.49(15)
N1 B1 C41 C46 16.1(2)
C1 B1 C41 C42 84.62(15)
C31 B1 C41 C42 -51.98(18)
N1 B1 C41 C42 -172.38(12)
C46 C41 C42 C43 -0.6(2)
B1 C41 C42 C43 -172.97(14)
C46 C41 C42 C47 -178.89(14)
B1 C41 C42 C47 8.8(2)
C41 C42 C43 C44 -0.2(2)
C47 C42 C43 C44 178.22(15)
C42 C43 C44 C45 0.1(2)
C42 C43 C44 C48 177.79(16)
C43 C44 C45 C46 0.9(3)
C48 C44 C45 C46 -176.83(16)
C44 C45 C46 C41 -1.7(3)
C44 C45 C46 C49 176.76(17)
C42 C41 C46 C45 1.5(2)
B1 C41 C46 C45 173.09(14)
C42 C41 C46 C49 -176.84(16)
B1 C41 C46 C49 -5.3(3)
